data_7215343
loop_
_publ_author_name
'Shi, Lian-Xu'
'Xu, Xuan'
'Wu, Chuan-De'

_publ_section_title
;
 Five intercalating coordination networks based on an identical anionic
 lamella and diverse hydrated cations
;
_journal_issue 20
_journal_name_full CrystEngComm
_journal_page_first 6027
_journal_paper_doi 10.1039/c1ce05613a
_journal_volume 13
_journal_year 2011
_chemical_formula_sum 'C18 H28 Gd2 Mn N2 O29'
_chemical_formula_weight 1105.86
_chemical_name_systematic
;
?
;
_space_group_IT_number 2
_symmetry_cell_setting triclinic
_symmetry_space_group_name_Hall '-P 1'
_symmetry_space_group_name_H-M 'P -1'
_atom_sites_solution_hydrogens geom
_atom_sites_solution_primary direct
_atom_sites_solution_secondary difmap
_audit_creation_method SHELXL-97
_cell_angle_alpha 86.0030(10)
_cell_angle_beta 77.1680(10)
_cell_angle_gamma 71.0900(10)
_cell_formula_units_Z 1
_cell_length_a 8.71960(10)
_cell_length_b 9.2220(2)
_cell_length_c 10.5926(2)
_cell_measurement_reflns_used 10334
_cell_measurement_temperature 296(2)
_cell_measurement_theta_max 25.05
_cell_measurement_theta_min 1.97
_cell_volume 785.68(2)
_computing_structure_refinement 'SHELXL-97 (Sheldrick, 1997)'
_computing_structure_solution 'SHELXS-97 (Sheldrick, 1990)'
_diffrn_ambient_temperature 296(2)
_diffrn_measured_fraction_theta_full 0.999
_diffrn_measured_fraction_theta_max 0.999
_diffrn_radiation_monochromator graphite
_diffrn_radiation_source 'fine-focus sealed tube'
_diffrn_radiation_type MoK\a
_diffrn_radiation_wavelength 0.71073
_diffrn_reflns_av_R_equivalents 0.0263
_diffrn_reflns_av_sigmaI/netI 0.0247
_diffrn_reflns_limit_h_max 10
_diffrn_reflns_limit_h_min -10
_diffrn_reflns_limit_k_max 10
_diffrn_reflns_limit_k_min -10
_diffrn_reflns_limit_l_max 12
_diffrn_reflns_limit_l_min -12
_diffrn_reflns_number 10334
_diffrn_reflns_theta_full 25.05
_diffrn_reflns_theta_max 25.05
_diffrn_reflns_theta_min 1.97
_exptl_absorpt_coefficient_mu 4.687
_exptl_absorpt_correction_T_max 0.932
_exptl_absorpt_correction_T_min 0.701
_exptl_absorpt_correction_type empirical
_exptl_crystal_colour Pink
_exptl_crystal_density_diffrn 2.337
_exptl_crystal_density_method 'not measured'
_exptl_crystal_description Bloc
_exptl_crystal_F_000 535
_exptl_crystal_size_max 0.18
_exptl_crystal_size_mid 0.065
_exptl_crystal_size_min 0.015
_refine_diff_density_max 0.655
_refine_diff_density_min -0.719
_refine_diff_density_rms 0.091
_refine_ls_extinction_method none
_refine_ls_goodness_of_fit_ref 1.048
_refine_ls_hydrogen_treatment constr
_refine_ls_matrix_type full
_refine_ls_number_parameters 241
_refine_ls_number_reflns 2787
_refine_ls_number_restraints 0
_refine_ls_restrained_S_all 1.048
_refine_ls_R_factor_all 0.0208
_refine_ls_R_factor_gt 0.0184
_refine_ls_shift/su_max 0.000
_refine_ls_shift/su_mean 0.000
_refine_ls_structure_factor_coef Fsqd
_refine_ls_weighting_details 'calc w=1/[\s^2^(Fo^2^)+(0.0263P)^2^+0.1939P] where P=(Fo^2^+2Fc^2^)/3'
_refine_ls_weighting_scheme calc
_refine_ls_wR_factor_gt 0.0440
_refine_ls_wR_factor_ref 0.0449
_reflns_number_gt 2595
_reflns_number_total 2787
_reflns_threshold_expression >2sigma(I)
_cod_data_source_file c1ce05613a.txt
_cod_data_source_block New5
_cod_original_sg_symbol_H-M P-1
_cod_database_code 7215343

loop_
_symmetry_equiv_pos_as_xyz
'x, y, z'
'-x, -y, -z'

loop_
_atom_site_label
_atom_site_type_symbol
_atom_site_fract_x
_atom_site_fract_y
_atom_site_fract_z
_atom_site_U_iso_or_equiv
_atom_site_adp_type
_atom_site_occupancy
_atom_site_symmetry_multiplicity
_atom_site_calc_flag
_atom_site_refinement_flags
Gd1 Gd 0.785628(17) 0.131410(16) 0.144622(14) 0.01459(6) Uani 1 1 d .
Mn1 Mn 0.0000 0.5000 0.5000 0.02453(17) Uani 1 2 d S
O1 O 0.1817(2) 0.7234(2) 0.0543(2) 0.0195(5) Uani 1 1 d .
O2 O 0.2827(3) 0.5772(3) 0.2111(2) 0.0335(6) Uani 1 1 d .
O3 O 0.6354(3) 0.3808(2) 0.2038(2) 0.0296(6) Uani 1 1 d .
O4 O 0.5772(3) 0.5672(3) 0.3439(2) 0.0332(6) Uani 1 1 d .
O5 O 0.9995(3) 0.7518(3) -0.1684(2) 0.0268(5) Uani 1 1 d .
O6 O 0.8901(3) 0.9440(2) -0.0317(2) 0.0206(5) Uani 1 1 d .
O7 O 0.4397(3) 0.9602(3) -0.2386(2) 0.0244(5) Uani 1 1 d .
O8 O 0.6928(4) 0.9734(4) -0.2536(3) 0.0654(11) Uani 1 1 d .
O9 O 0.7511(3) 0.1469(3) 0.3815(2) 0.0305(6) Uani 1 1 d .
H9A H 0.8218 0.1138 0.4256 0.037 Uiso 1 1 d .
H9B H 0.6571 0.1571 0.4272 0.037 Uiso 1 1 d .
O10 O 0.9195(3) -0.1138(3) 0.2300(2) 0.0345(6) Uani 1 1 d .
H10A H 0.9926 -0.1780 0.1801 0.041 Uiso 1 1 d .
H10B H 0.9046 -0.1659 0.2981 0.041 Uiso 1 1 d .
O11 O 0.0159(3) 0.4925(3) 0.2939(2) 0.0323(6) Uani 1 1 d .
H11A H 0.0206 0.4164 0.2648 0.039 Uiso 1 1 d .
H11B H 0.0999 0.5134 0.2633 0.039 Uiso 1 1 d .
O12 O 0.2245(3) 0.5648(3) 0.4830(2) 0.0380(7) Uani 1 1 d .
H12A H 0.2610 0.5761 0.4081 0.046 Uiso 1 1 d .
H12B H 0.2857 0.5303 0.5266 0.046 Uiso 1 1 d .
O13 O 0.1423(3) 0.2520(3) 0.5092(3) 0.0431(7) Uani 1 1 d .
H13A H 0.2335 0.2344 0.5121 0.052 Uiso 1 1 d .
H13B H 0.1283 0.2064 0.4547 0.052 Uiso 1 1 d .
OW1 O 0.4538(3) 0.1655(3) 0.5528(2) 0.0326(6) Uani 1 1 d .
H10C H 0.4522 0.0911 0.5954 0.039 Uiso 1 1 d .
H10D H 0.4431 0.2401 0.5952 0.039 Uiso 1 1 d .
OW2 O 0.0696(7) 0.0116(7) 0.4414(5) 0.0479(15) Uani 0.50 1 d P
N1 N 0.4564(3) 0.7881(3) -0.0330(2) 0.0158(5) Uani 1 1 d .
C1 C 0.4578(4) 0.6921(3) 0.0667(3) 0.0154(6) Uani 1 1 d .
C2 C 0.5955(4) 0.6306(3) 0.1225(3) 0.0161(6) Uani 1 1 d .
C3 C 0.7344(4) 0.6762(3) 0.0713(3) 0.0182(7) Uani 1 1 d .
H3A H 0.8280 0.6396 0.1071 0.022 Uiso 1 1 calc R
C4 C 0.7330(4) 0.7762(3) -0.0328(3) 0.0170(7) Uani 1 1 d .
C5 C 0.5919(4) 0.8280(3) -0.0850(3) 0.0164(6) Uani 1 1 d .
C6 C 0.2950(4) 0.6601(3) 0.1151(3) 0.0186(7) Uani 1 1 d .
C7 C 0.6017(4) 0.5175(3) 0.2329(3) 0.0183(7) Uani 1 1 d .
C8 C 0.8820(4) 0.8285(3) -0.0839(3) 0.0176(7) Uani 1 1 d .
C9 C 0.5758(4) 0.9297(4) -0.2016(3) 0.0242(7) Uani 1 1 d .

loop_
_atom_site_aniso_label
_atom_site_aniso_U_11
_atom_site_aniso_U_22
_atom_site_aniso_U_33
_atom_site_aniso_U_23
_atom_site_aniso_U_13
_atom_site_aniso_U_12
Gd1 0.01230(9) 0.01628(9) 0.01620(10) 0.00272(6) -0.00385(6) -0.00591(6)
Mn1 0.0231(4) 0.0291(4) 0.0226(4) 0.0013(3) -0.0038(3) -0.0109(3)
O1 0.0127(11) 0.0258(12) 0.0198(12) 0.0060(9) -0.0031(10) -0.0072(9)
O2 0.0240(13) 0.0505(16) 0.0311(15) 0.0251(12) -0.0109(11) -0.0207(12)
O3 0.0311(14) 0.0167(12) 0.0343(15) 0.0021(10) -0.0028(12) -0.0017(10)
O4 0.0516(17) 0.0325(14) 0.0193(14) 0.0028(10) -0.0110(12) -0.0169(13)
O5 0.0199(13) 0.0341(13) 0.0288(14) -0.0107(11) 0.0020(11) -0.0144(11)
O6 0.0212(12) 0.0220(12) 0.0222(13) -0.0005(9) -0.0056(10) -0.0110(10)
O7 0.0188(12) 0.0336(13) 0.0239(13) 0.0128(10) -0.0090(10) -0.0125(10)
O8 0.0420(18) 0.112(3) 0.066(2) 0.065(2) -0.0323(16) -0.0562(19)
O9 0.0265(13) 0.0389(14) 0.0246(14) 0.0023(11) -0.0068(11) -0.0081(11)
O10 0.0341(15) 0.0269(13) 0.0253(14) 0.0091(10) 0.0044(12) 0.0045(11)
O11 0.0350(15) 0.0420(15) 0.0268(14) -0.0037(11) 0.0012(11) -0.0257(12)
O12 0.0281(14) 0.0625(18) 0.0273(15) 0.0144(13) -0.0065(12) -0.0221(14)
O13 0.0376(16) 0.0396(16) 0.0555(19) -0.0016(13) -0.0172(14) -0.0118(13)
OW1 0.0410(16) 0.0275(13) 0.0300(15) 0.0023(11) -0.0104(12) -0.0103(12)
OW2 0.046(4) 0.062(4) 0.044(4) 0.004(3) -0.017(3) -0.023(3)
N1 0.0131(13) 0.0184(13) 0.0161(14) 0.0024(10) -0.0019(11) -0.0065(11)
C1 0.0142(16) 0.0176(15) 0.0137(16) 0.0000(12) -0.0011(13) -0.0053(13)
C2 0.0162(16) 0.0165(15) 0.0155(16) -0.0011(12) -0.0036(13) -0.0046(13)
C3 0.0147(16) 0.0228(16) 0.0181(17) 0.0018(13) -0.0066(13) -0.0056(13)
C4 0.0157(16) 0.0202(16) 0.0168(17) -0.0022(12) -0.0019(13) -0.0085(13)
C5 0.0135(16) 0.0202(16) 0.0171(17) 0.0019(12) -0.0022(13) -0.0084(13)
C6 0.0159(17) 0.0219(16) 0.0184(17) 0.0020(13) -0.0023(14) -0.0079(14)
C7 0.0120(16) 0.0230(17) 0.0207(18) 0.0034(13) -0.0068(13) -0.0049(13)
C8 0.0162(17) 0.0236(17) 0.0184(17) 0.0060(13) -0.0094(14) -0.0112(14)
C9 0.0217(18) 0.0316(19) 0.0238(19) 0.0076(15) -0.0062(15) -0.0154(15)

loop_
_atom_type_symbol
_atom_type_description
_atom_type_scat_dispersion_real
_atom_type_scat_dispersion_imag
_atom_type_scat_source
C C 0.0033 0.0016 'International Tables Vol C Tables 4.2.6.8 and 6.1.1.4'
H H 0.0000 0.0000 'International Tables Vol C Tables 4.2.6.8 and 6.1.1.4'
N N 0.0061 0.0033 'International Tables Vol C Tables 4.2.6.8 and 6.1.1.4'
O O 0.0106 0.0060 'International Tables Vol C Tables 4.2.6.8 and 6.1.1.4'
Mn Mn 0.3368 0.7283 'International Tables Vol C Tables 4.2.6.8 and 6.1.1.4'
Gd Gd -0.1653 3.9035 'International Tables Vol C Tables 4.2.6.8 and 6.1.1.4'

loop_
_geom_angle_atom_site_label_1
_geom_angle_atom_site_label_2
_geom_angle_atom_site_label_3
_geom_angle
_geom_angle_site_symmetry_1
_geom_angle_site_symmetry_3
O3 Gd1 O7 93.07(8) . 2_665
O3 Gd1 O10 142.64(9) . .
O7 Gd1 O10 76.94(8) 2_665 .
O3 Gd1 O1 75.45(8) . 2_665
O7 Gd1 O1 127.53(7) 2_665 2_665
O10 Gd1 O1 138.60(7) . 2_665
O3 Gd1 O6 145.50(8) . 1_545
O7 Gd1 O6 93.27(7) 2_665 1_545
O10 Gd1 O6 71.69(8) . 1_545
O1 Gd1 O6 73.86(7) 2_665 1_545
O3 Gd1 O9 73.12(8) . .
O7 Gd1 O9 73.57(8) 2_665 .
O10 Gd1 O9 69.52(8) . .
O1 Gd1 O9 142.96(8) 2_665 .
O6 Gd1 O9 140.91(7) 1_545 .
O3 Gd1 O5 75.98(8) . 2_765
O7 Gd1 O5 150.19(8) 2_665 2_765
O10 Gd1 O5 94.91(9) . 2_765
O1 Gd1 O5 77.09(7) 2_665 2_765
O6 Gd1 O5 111.57(7) 1_545 2_765
O9 Gd1 O5 76.72(8) . 2_765
O3 Gd1 N1 72.60(8) . 2_665
O7 Gd1 N1 64.14(7) 2_665 2_665
O10 Gd1 N1 129.82(8) . 2_665
O1 Gd1 N1 63.56(7) 2_665 2_665
O6 Gd1 N1 79.87(7) 1_545 2_665
O9 Gd1 N1 122.79(8) . 2_665
O5 Gd1 N1 134.33(8) 2_765 2_665
O3 Gd1 O6 120.39(7) . 2_765
O7 Gd1 O6 146.21(7) 2_665 2_765
O10 Gd1 O6 73.29(7) . 2_765
O1 Gd1 O6 70.81(7) 2_665 2_765
O6 Gd1 O6 62.46(7) 1_545 2_765
O9 Gd1 O6 109.62(7) . 2_765
O5 Gd1 O6 49.68(7) 2_765 2_765
N1 Gd1 O6 127.09(7) 2_665 2_765
O3 Gd1 C8 97.10(8) . 2_765
O7 Gd1 C8 161.69(8) 2_665 2_765
O10 Gd1 C8 85.79(8) . 2_765
O1 Gd1 C8 70.06(7) 2_665 2_765
O6 Gd1 C8 86.96(8) 1_545 2_765
O9 Gd1 C8 94.84(8) . 2_765
O5 Gd1 C8 24.66(8) 2_765 2_765
N1 Gd1 C8 133.62(8) 2_665 2_765
O6 Gd1 C8 25.22(7) 2_765 2_765
O11 Mn1 O11 179.999(6) . 2_566
O11 Mn1 O12 84.68(9) . 2_566
O11 Mn1 O12 95.32(9) 2_566 2_566
O11 Mn1 O12 95.32(9) . .
O11 Mn1 O12 84.68(9) 2_566 .
O12 Mn1 O12 180.0 2_566 .
O11 Mn1 O13 86.85(10) . 2_566
O11 Mn1 O13 93.15(10) 2_566 2_566
O12 Mn1 O13 91.64(10) 2_566 2_566
O12 Mn1 O13 88.36(10) . 2_566
O11 Mn1 O13 93.15(10) . .
O11 Mn1 O13 86.85(10) 2_566 .
O12 Mn1 O13 88.36(10) 2_566 .
O12 Mn1 O13 91.64(10) . .
O13 Mn1 O13 180.0 2_566 .
C6 O1 Gd1 125.06(18) . 2_665
C7 O3 Gd1 160.8(2) . .
C8 O5 Gd1 98.53(17) . 2_765
C8 O6 Gd1 149.4(2) . 1_565
C8 O6 Gd1 89.49(18) . 2_765
Gd1 O6 Gd1 117.53(7) 1_565 2_765
C9 O7 Gd1 126.53(19) . 2_665
C1 N1 C5 120.1(3) . .
C1 N1 Gd1 120.30(18) . 2_665
C5 N1 Gd1 119.11(19) . 2_665
N1 C1 C2 122.6(3) . .
N1 C1 C6 113.6(3) . .
C2 C1 C6 123.7(3) . .
C1 C2 C3 117.3(3) . .
C1 C2 C7 123.5(3) . .
C3 C2 C7 119.2(3) . .
C4 C3 C2 120.1(3) . .
C3 C4 C5 118.7(3) . .
C3 C4 C8 119.3(3) . .
C5 C4 C8 121.9(3) . .
N1 C5 C4 121.1(3) . .
N1 C5 C9 114.2(3) . .
C4 C5 C9 124.6(3) . .
O2 C6 O1 125.4(3) . .
O2 C6 C1 118.1(3) . .
O1 C6 C1 116.5(3) . .
O4 C7 O3 125.4(3) . .
O4 C7 C2 117.9(3) . .
O3 C7 C2 116.6(3) . .
O5 C8 O6 121.4(3) . .
O5 C8 C4 120.3(3) . .
O6 C8 C4 118.1(3) . .
O5 C8 Gd1 56.82(14) . 2_765
O6 C8 Gd1 65.30(15) . 2_765
C4 C8 Gd1 165.8(2) . 2_765
O8 C9 O7 125.8(3) . .
O8 C9 C5 118.4(3) . .
O7 C9 C5 115.8(3) . .

loop_
_geom_bond_atom_site_label_1
_geom_bond_atom_site_label_2
_geom_bond_distance
_geom_bond_site_symmetry_2
Gd1 O3 2.298(2) .
Gd1 O7 2.378(2) 2_665
Gd1 O10 2.402(2) .
Gd1 O1 2.429(2) 2_665
Gd1 O6 2.445(2) 1_545
Gd1 O9 2.469(2) .
Gd1 O5 2.508(2) 2_765
Gd1 N1 2.525(2) 2_665
Gd1 O6 2.692(2) 2_765
Gd1 C8 2.964(3) 2_765
Mn1 O11 2.161(2) .
Mn1 O11 2.161(2) 2_566
Mn1 O12 2.193(2) 2_566
Mn1 O12 2.193(2) .
Mn1 O13 2.228(3) 2_566
Mn1 O13 2.228(3) .
O1 C6 1.260(4) .
O1 Gd1 2.429(2) 2_665
O2 C6 1.235(4) .
O3 C7 1.243(4) .
O4 C7 1.240(4) .
O5 C8 1.250(4) .
O5 Gd1 2.508(2) 2_765
O6 C8 1.263(4) .
O6 Gd1 2.445(2) 1_565
O6 Gd1 2.692(2) 2_765
O7 C9 1.271(4) .
O7 Gd1 2.378(2) 2_665
O8 C9 1.222(4) .
OW2 OW2 1.588(11) 2_556
N1 C1 1.330(4) .
N1 C5 1.341(4) .
N1 Gd1 2.525(2) 2_665
C1 C2 1.392(4) .
C1 C6 1.514(4) .
C2 C3 1.394(4) .
C2 C7 1.510(4) .
C3 C4 1.387(4) .
C4 C5 1.390(4) .
C4 C8 1.507(4) .
C5 C9 1.501(4) .
C8 Gd1 2.964(3) 2_765

loop_
_geom_hbond_atom_site_label_D
_geom_hbond_atom_site_label_H
_geom_hbond_atom_site_label_A
_geom_hbond_distance_DH
_geom_hbond_distance_HA
_geom_hbond_distance_DA
_geom_hbond_angle_DHA
_geom_hbond_site_symmetry_A
O9 H9A OW2 0.82 1.97 2.746(6) 157.3 2_656
O9 H9A OW2 0.82 2.10 2.845(6) 150.9 1_655
O9 H9B OW1 0.83 1.95 2.776(3) 171.9 .
O10 H10A O1 0.83 1.88 2.687(3) 163.7 1_645
O10 H10B O13 0.85 2.14 2.973(4) 167.6 2_656
O11 H11A O5 0.77 1.99 2.748(3) 168.1 2_665
O11 H11B O2 0.81 1.83 2.640(3) 172.8 .
O12 H12A O2 0.80 2.05 2.813(3) 158.6 .
O12 H12B O4 0.76 1.99 2.750(4) 172.8 2_666
O13 H13A OW1 0.77 1.95 2.707(4) 167.8 .
O13 H13B OW2 0.79 2.04 2.677(6) 137.4 .
O13 H13B O8 0.79 2.66 3.292(5) 138.7 2_665
OW1 H10C O7 0.80 2.06 2.816(3) 157.0 1_546
OW1 H10D O4 0.82 1.87 2.676(3) 167.1 2_666
